data_4509963
loop_
_publ_author_name
'Dai, Ming'
'Su, Xin-Ran'
'Wang, Xiao'
'Wu, Bing'
'Ren, Zhi-Gang'
'Zhou, Xuan'
'Lang, Jian-Ping'

_publ_section_title
;
 Three Zinc(II) Coordination Polymers Based on
 Tetrakis(4-pyridyl)cyclobutane and Naphthalenedicarboxylate Linkers:
 Solvothermal Syntheses, Structures, and Photocatalytic Properties
;
_journal_issue 1
_journal_name_full 'Crystal Growth &amp; Design'
_journal_page_first 240
_journal_paper_doi 10.1021/cg4014416
_journal_volume 14
_journal_year 2014
_chemical_formula_moiety 'C48 H34 N4 O9 Zn2'
_chemical_formula_sum 'C48 H34 N4 O9 Zn2'
_chemical_formula_weight 941.57
_chemical_name_systematic
; 
 ? 
;
_space_group_IT_number 14
_symmetry_cell_setting monoclinic
_symmetry_space_group_name_Hall '-P 2ybc'
_symmetry_space_group_name_H-M 'P 1 21/c 1'
_atom_sites_solution_hydrogens geom
_atom_sites_solution_primary direct
_atom_sites_solution_secondary difmap
_audit_creation_method SHELXL-97
_cell_angle_alpha 90.00
_cell_angle_beta 92.994(3)
_cell_angle_gamma 90.00
_cell_formula_units_Z 4
_cell_length_a 12.3442(4)
_cell_length_b 18.1532(7)
_cell_length_c 18.2571(7)
_cell_measurement_reflns_used 6767
_cell_measurement_temperature 223(2)
_cell_measurement_theta_max 29.3735
_cell_measurement_theta_min 2.8418
_cell_volume 4085.6(3)
_computing_cell_refinement 'CrysAlisPro, Agilent Technologies, Version 1.171.36.28 '
_computing_data_collection 'CrysAlisPro, Agilent Technologies, Version 1.171.36.28 '
_computing_data_reduction 'CrysAlisPro, Agilent Technologies, Version 1.171.36.28 '
_computing_molecular_graphics 'SHELXL-97 (Sheldrick, 1997)'
_computing_publication_material 'SHELXL-97 (Sheldrick, 1997)'
_computing_structure_refinement 'SHELXL-97 (Sheldrick, 1997)'
_computing_structure_solution 'SHELXS-97 (Sheldrick, 1990)'
_diffrn_ambient_temperature 223(2)
_diffrn_detector_area_resol_mean 10.3818
_diffrn_measured_fraction_theta_full 0.998
_diffrn_measured_fraction_theta_max 0.998
_diffrn_measurement_device_type 'Xcalibur, Atlas, Gemini'
_diffrn_measurement_method \w
_diffrn_radiation_monochromator graphite
_diffrn_radiation_source 'Enhance (Mo) X-ray Source'
_diffrn_radiation_type MoK\a
_diffrn_radiation_wavelength 0.71073
_diffrn_reflns_av_R_equivalents 0.0486
_diffrn_reflns_av_sigmaI/netI 0.0683
_diffrn_reflns_limit_h_max 15
_diffrn_reflns_limit_h_min -15
_diffrn_reflns_limit_k_max 24
_diffrn_reflns_limit_k_min -20
_diffrn_reflns_limit_l_max 23
_diffrn_reflns_limit_l_min -24
_diffrn_reflns_number 29293
_diffrn_reflns_theta_full 25.00
_diffrn_reflns_theta_max 29.44
_diffrn_reflns_theta_min 2.85
_diffrn_standards_decay_% 0
_diffrn_standards_interval_count 0
_diffrn_standards_interval_time 0
_diffrn_standards_number 0
_exptl_absorpt_coefficient_mu 1.240
_exptl_absorpt_correction_T_max 0.6238
_exptl_absorpt_correction_T_min 0.5759
_exptl_absorpt_correction_type multi-scan
_exptl_crystal_colour Yellow
_exptl_crystal_density_diffrn 1.531
_exptl_crystal_density_method 'not measured'
_exptl_crystal_description Block
_exptl_crystal_F_000 1928
_exptl_crystal_size_max 0.50
_exptl_crystal_size_mid 0.45
_exptl_crystal_size_min 0.42
_refine_diff_density_max 1.416
_refine_diff_density_min -1.192
_refine_diff_density_rms 0.090
_refine_ls_extinction_method none
_refine_ls_goodness_of_fit_ref 1.036
_refine_ls_hydrogen_treatment constr
_refine_ls_matrix_type full
_refine_ls_number_parameters 514
_refine_ls_number_reflns 7198
_refine_ls_number_restraints 1
_refine_ls_restrained_S_all 1.043
_refine_ls_R_factor_all 0.0821
_refine_ls_R_factor_gt 0.0567
_refine_ls_shift/su_max 0.006
_refine_ls_shift/su_mean 0.000
_refine_ls_structure_factor_coef Fsqd
_refine_ls_weighting_details 'calc w=1/[\s^2^(Fo^2^)+(0.0522P)^2^+6.3333P] where P=(Fo^2^+2Fc^2^)/3'
_refine_ls_weighting_scheme calc
_refine_ls_wR_factor_gt 0.1286
_refine_ls_wR_factor_ref 0.1396
_reflns_number_gt 6556
_reflns_number_total 9932
_reflns_threshold_expression >2sigma(I)
_cod_data_source_file cg4014416_si_002.cif
_cod_data_source_block 1
_cod_depositor_comments
;
The following automatic conversions were performed:

'_symmetry_cell_setting' value 'Monoclinic' changed to 'monoclinic'
according to
/usr/data/users/saulius/automatic-downloads/current/ACS/lib/dictionaries/cif_core.dic
dictionary named 'cif_core.dic' version 2.4.2 from 2011-04-26.

Automatic conversion script
Id: cif_fix_values 2281 2013-09-26 08:29:07Z andrius 
;
_cod_original_sg_symbol_H-M P21/c
_cod_database_code 4509963

loop_
_symmetry_equiv_pos_as_xyz
'x, y, z'
'-x, y+1/2, -z+1/2'
'-x, -y, -z'
'x, -y-1/2, z-1/2'

loop_
_atom_site_label
_atom_site_type_symbol
_atom_site_fract_x
_atom_site_fract_y
_atom_site_fract_z
_atom_site_U_iso_or_equiv
_atom_site_adp_type
_atom_site_occupancy
_atom_site_symmetry_multiplicity
_atom_site_calc_flag
_atom_site_refinement_flags
Zn1 Zn 1.02380(4) 0.08917(3) 0.38177(3) 0.02256(15) Uani 1 1 d .
Zn2 Zn 0.27505(4) 0.40663(3) 0.39949(3) 0.02790(16) Uani 1 1 d .
O1 O 0.8605(3) 0.08667(19) 0.3873(2) 0.0395(9) Uani 1 1 d .
O2 O 0.9276(3) 0.1974(2) 0.3807(2) 0.0457(10) Uani 1 1 d .
O3 O 1.0509(2) -0.01926(17) 0.37955(17) 0.0283(7) Uani 1 1 d .
HW1 H 1.1146 -0.0344 0.3724 0.034 Uiso 1 1 d R
HW2 H 1.0040 -0.0424 0.3526 0.034 Uiso 1 1 d R
O4 O 0.3796(3) 0.32513(18) 0.42068(18) 0.0340(8) Uani 1 1 d .
O5 O 0.4205(3) 0.3489(2) 0.3063(2) 0.0481(10) Uani 1 1 d .
O6 O 0.1599(4) 0.4118(3) 0.4723(3) 0.0725(14) Uani 1 1 d .
O7 O 0.2921(4) 0.4508(3) 0.5489(3) 0.0734(14) Uani 1 1 d .
O8 O -0.0810(3) 0.5890(2) 0.7903(2) 0.0555(11) Uani 1 1 d .
O9 O -0.1942(3) 0.6012(2) 0.6960(2) 0.0438(9) Uani 1 1 d .
N1 N 1.1137(3) 0.1266(2) 0.29791(19) 0.0229(8) Uani 1 1 d .
N2 N 1.1210(3) 0.3774(2) -0.03029(19) 0.0248(8) Uani 1 1 d .
N3 N 1.7491(3) 0.4131(2) 0.1324(2) 0.0362(10) Uani 1 1 d .
N4 N 1.6336(3) -0.0006(2) 0.1175(2) 0.0277(9) Uani 1 1 d .
C1 C 1.1831(4) 0.0813(3) 0.2666(3) 0.0277(10) Uani 1 1 d .
H1A H 1.1801 0.0308 0.2776 0.033 Uiso 1 1 calc R
C2 C 1.2588(4) 0.1051(3) 0.2192(3) 0.0288(11) Uani 1 1 d .
H2A H 1.3058 0.0712 0.1983 0.035 Uiso 1 1 calc R
C3 C 1.2654(3) 0.1794(3) 0.2022(2) 0.0243(10) Uani 1 1 d .
C4 C 1.1935(4) 0.2263(3) 0.2340(3) 0.0363(12) Uani 1 1 d .
H4B H 1.1954 0.2771 0.2243 0.044 Uiso 1 1 calc R
C5 C 1.1188(4) 0.1981(3) 0.2801(3) 0.0352(12) Uani 1 1 d .
H5A H 1.0689 0.2307 0.3001 0.042 Uiso 1 1 calc R
C6 C 1.3425(3) 0.2049(2) 0.1476(2) 0.0226(10) Uani 1 1 d .
H6A H 1.3243 0.1786 0.1010 0.027 Uiso 1 1 calc R
C7 C 1.1510(4) 0.3067(3) -0.0310(3) 0.0388(13) Uani 1 1 d .
H7A H 1.1183 0.2757 -0.0669 0.047 Uiso 1 1 calc R
C8 C 1.2265(4) 0.2772(3) 0.0176(3) 0.0366(12) Uani 1 1 d .
H8A H 1.2464 0.2275 0.0133 0.044 Uiso 1 1 calc R
C9 C 1.2742(3) 0.3200(2) 0.0734(2) 0.0202(9) Uani 1 1 d .
C10 C 1.2406(4) 0.3924(3) 0.0756(3) 0.0285(11) Uani 1 1 d .
H10A H 1.2685 0.4236 0.1131 0.034 Uiso 1 1 calc R
C11 C 1.1661(4) 0.4195(3) 0.0230(2) 0.0271(10) Uani 1 1 d .
H11A H 1.1466 0.4694 0.0248 0.033 Uiso 1 1 calc R
C12 C 1.3547(3) 0.2873(2) 0.1293(2) 0.0231(10) Uani 1 1 d .
H12A H 1.3568 0.3169 0.1749 0.028 Uiso 1 1 calc R
C13 C 1.6711(5) 0.4139(3) 0.1799(3) 0.0513(16) Uani 1 1 d .
H13A H 1.6783 0.4466 0.2198 0.062 Uiso 1 1 calc R
C14 C 1.5794(4) 0.3693(3) 0.1742(3) 0.0450(14) Uani 1 1 d .
H14A H 1.5265 0.3726 0.2092 0.054 Uiso 1 1 calc R
C15 C 1.5668(3) 0.3204(2) 0.1170(2) 0.0250(10) Uani 1 1 d .
C16 C 1.6496(4) 0.3179(3) 0.0691(3) 0.0388(13) Uani 1 1 d .
H16A H 1.6462 0.2841 0.0301 0.047 Uiso 1 1 calc R
C17 C 1.7371(4) 0.3646(3) 0.0781(3) 0.0445(14) Uani 1 1 d .
H17A H 1.7914 0.3620 0.0440 0.053 Uiso 1 1 calc R
C18 C 1.4724(3) 0.2685(2) 0.1080(2) 0.0227(9) Uani 1 1 d .
H18A H 1.4690 0.2496 0.0571 0.027 Uiso 1 1 calc R
C19 C 1.5998(4) 0.0447(3) 0.0633(3) 0.0350(12) Uani 1 1 d .
H19A H 1.6133 0.0314 0.0149 0.042 Uiso 1 1 calc R
C20 C 1.5462(4) 0.1097(3) 0.0749(3) 0.0336(12) Uani 1 1 d .
H20A H 1.5233 0.1393 0.0348 0.040 Uiso 1 1 calc R
C21 C 1.5261(3) 0.1317(2) 0.1454(2) 0.0230(10) Uani 1 1 d .
C22 C 1.5585(4) 0.0833(3) 0.2017(3) 0.0295(11) Uani 1 1 d .
H22A H 1.5444 0.0947 0.2505 0.035 Uiso 1 1 calc R
C23 C 1.6111(4) 0.0192(3) 0.1858(3) 0.0308(11) Uani 1 1 d .
H23A H 1.6324 -0.0125 0.2247 0.037 Uiso 1 1 calc R
C24 C 1.4686(3) 0.2016(2) 0.1614(2) 0.0231(10) Uani 1 1 d .
H24A H 1.4887 0.2179 0.2121 0.028 Uiso 1 1 calc R
C25 C 0.8471(4) 0.1560(3) 0.3837(3) 0.0329(12) Uani 1 1 d .
C26 C 0.7362(4) 0.1905(3) 0.3823(3) 0.0299(11) Uani 1 1 d .
C27 C 0.7337(4) 0.2658(3) 0.3737(3) 0.0461(14) Uani 1 1 d .
H27A H 0.7994 0.2915 0.3707 0.055 Uiso 1 1 calc R
C28 C 0.6362(4) 0.3054(3) 0.3693(3) 0.0458(14) Uani 1 1 d .
H28A H 0.6378 0.3566 0.3622 0.055 Uiso 1 1 calc R
C29 C 0.5392(4) 0.2708(3) 0.3750(3) 0.0284(11) Uani 1 1 d .
C30 C 0.5366(3) 0.1932(3) 0.3859(2) 0.0252(10) Uani 1 1 d .
C31 C 0.4374(4) 0.1559(3) 0.3937(3) 0.0314(11) Uani 1 1 d .
H31A H 0.3722 0.1826 0.3902 0.038 Uiso 1 1 calc R
C32 C 0.4343(4) 0.0820(3) 0.4060(3) 0.0404(13) Uani 1 1 d .
H32A H 0.3677 0.0580 0.4116 0.048 Uiso 1 1 calc R
C33 C 0.5318(4) 0.0420(3) 0.4104(3) 0.0405(13) Uani 1 1 d .
H33A H 0.5297 -0.0089 0.4194 0.049 Uiso 1 1 calc R
C34 C 0.6289(4) 0.0750(3) 0.4019(3) 0.0323(11) Uani 1 1 d .
H34A H 0.6925 0.0465 0.4045 0.039 Uiso 1 1 calc R
C35 C 0.6361(3) 0.1517(3) 0.3894(2) 0.0247(10) Uani 1 1 d .
C36 C 0.4379(4) 0.3174(3) 0.3657(3) 0.0290(11) Uani 1 1 d .
C37 C 0.1946(5) 0.4421(4) 0.5285(4) 0.0607(18) Uani 1 1 d D
C38 C 0.1085(5) 0.4713(3) 0.5789(4) 0.0533(5) Uani 1 1 d D
C39 C 0.1260(5) 0.5404(3) 0.6054(4) 0.0533(5) Uani 1 1 d .
H39A H 0.1873 0.5668 0.5916 0.064 Uiso 1 1 calc R
C40 C 0.0550(5) 0.5731(3) 0.6525(4) 0.0533(5) Uani 1 1 d .
H40A H 0.0671 0.6221 0.6676 0.064 Uiso 1 1 calc R
C41 C -0.0313(5) 0.5359(3) 0.6773(4) 0.0533(5) Uani 1 1 d .
C42 C -0.1323(5) 0.4199(3) 0.6869(4) 0.0533(5) Uani 1 1 d .
H42A H -0.1756 0.4408 0.7224 0.064 Uiso 1 1 calc R
C43 C -0.0502(5) 0.4619(3) 0.6560(4) 0.0533(5) Uani 1 1 d .
C44 C -0.1487(5) 0.3483(3) 0.6650(4) 0.0533(5) Uani 1 1 d .
H44A H -0.2019 0.3192 0.6860 0.064 Uiso 1 1 calc R
C45 C -0.0832(5) 0.3187(3) 0.6096(4) 0.0533(5) Uani 1 1 d .
H45A H -0.0977 0.2709 0.5920 0.064 Uiso 1 1 calc R
C46 C -0.0034(5) 0.3565(3) 0.5826(4) 0.0533(5) Uani 1 1 d .
H46A H 0.0403 0.3340 0.5484 0.064 Uiso 1 1 calc R
C47 C 0.0181(5) 0.4296(3) 0.6037(4) 0.0533(5) Uani 1 1 d .
C48 C -0.1064(4) 0.5766(3) 0.7249(3) 0.0338(12) Uani 1 1 d .

loop_
_atom_site_aniso_label
_atom_site_aniso_U_11
_atom_site_aniso_U_22
_atom_site_aniso_U_33
_atom_site_aniso_U_23
_atom_site_aniso_U_13
_atom_site_aniso_U_12
Zn1 0.0155(3) 0.0225(3) 0.0300(3) 0.0017(2) 0.0038(2) 0.0018(2)
Zn2 0.0209(3) 0.0218(3) 0.0410(3) 0.0026(2) 0.0015(2) 0.0035(2)
O1 0.0243(18) 0.034(2) 0.061(2) 0.0070(18) 0.0074(16) 0.0116(15)
O2 0.0189(18) 0.047(2) 0.071(3) 0.008(2) 0.0078(17) 0.0048(17)
O3 0.0185(15) 0.0224(17) 0.0443(19) -0.0035(15) 0.0040(13) 0.0002(13)
O4 0.0328(18) 0.031(2) 0.0388(19) 0.0078(15) 0.0111(15) 0.0128(15)
O5 0.042(2) 0.064(3) 0.039(2) 0.005(2) 0.0036(16) 0.026(2)
O6 0.078(3) 0.078(4) 0.062(3) 0.003(3) 0.007(3) 0.047(3)
O7 0.057(3) 0.079(4) 0.087(3) 0.019(3) 0.028(3) 0.008(3)
O8 0.051(2) 0.073(3) 0.042(2) 0.001(2) -0.0011(18) 0.030(2)
O9 0.0306(19) 0.050(2) 0.049(2) -0.0153(18) -0.0085(16) 0.0155(17)
N1 0.0180(18) 0.022(2) 0.029(2) 0.0047(16) 0.0043(15) 0.0020(16)
N2 0.0240(19) 0.024(2) 0.027(2) -0.0013(17) 0.0005(16) 0.0002(16)
N3 0.029(2) 0.035(3) 0.044(3) 0.000(2) 0.0037(18) -0.0084(19)
N4 0.027(2) 0.024(2) 0.031(2) -0.0038(17) -0.0033(16) 0.0002(17)
C1 0.028(2) 0.018(2) 0.038(3) 0.003(2) 0.008(2) 0.001(2)
C2 0.028(2) 0.020(3) 0.039(3) 0.003(2) 0.013(2) 0.004(2)
C3 0.023(2) 0.026(3) 0.024(2) 0.003(2) 0.0008(18) -0.0009(19)
C4 0.045(3) 0.018(3) 0.048(3) 0.006(2) 0.019(2) 0.004(2)
C5 0.041(3) 0.022(3) 0.045(3) 0.002(2) 0.022(2) 0.009(2)
C6 0.024(2) 0.019(2) 0.025(2) 0.0008(19) 0.0031(18) -0.0040(19)
C7 0.053(3) 0.025(3) 0.037(3) -0.004(2) -0.014(2) 0.004(2)
C8 0.051(3) 0.019(3) 0.039(3) -0.006(2) -0.009(2) 0.006(2)
C9 0.020(2) 0.020(2) 0.021(2) -0.0002(18) 0.0048(17) -0.0049(18)
C10 0.034(3) 0.021(3) 0.029(2) -0.006(2) -0.003(2) -0.005(2)
C11 0.032(3) 0.017(2) 0.033(3) -0.002(2) 0.004(2) 0.004(2)
C12 0.021(2) 0.022(2) 0.026(2) 0.0000(19) 0.0019(18) -0.0029(19)
C13 0.049(3) 0.047(4) 0.059(4) -0.024(3) 0.018(3) -0.020(3)
C14 0.044(3) 0.039(3) 0.054(3) -0.022(3) 0.020(3) -0.016(3)
C15 0.021(2) 0.024(3) 0.029(2) 0.008(2) -0.0035(18) -0.0031(19)
C16 0.038(3) 0.052(4) 0.027(3) -0.009(2) 0.007(2) -0.019(3)
C17 0.037(3) 0.056(4) 0.042(3) -0.005(3) 0.014(2) -0.018(3)
C18 0.025(2) 0.017(2) 0.026(2) -0.0022(19) 0.0033(18) -0.0034(19)
C19 0.044(3) 0.035(3) 0.027(3) -0.007(2) 0.001(2) 0.005(2)
C20 0.046(3) 0.029(3) 0.025(2) 0.002(2) -0.001(2) 0.009(2)
C21 0.019(2) 0.020(2) 0.030(2) -0.0021(19) 0.0006(18) -0.0046(19)
C22 0.033(3) 0.030(3) 0.026(2) 0.001(2) 0.0023(19) 0.001(2)
C23 0.036(3) 0.024(3) 0.032(3) 0.005(2) -0.003(2) 0.001(2)
C24 0.026(2) 0.021(2) 0.022(2) 0.0025(19) 0.0035(18) -0.0010(19)
C25 0.027(3) 0.040(3) 0.032(3) 0.004(2) 0.005(2) 0.007(2)
C26 0.020(2) 0.031(3) 0.039(3) 0.004(2) 0.0038(19) 0.006(2)
C27 0.020(3) 0.034(3) 0.085(4) 0.009(3) 0.007(3) 0.000(2)
C28 0.026(3) 0.025(3) 0.086(4) 0.008(3) 0.007(3) 0.005(2)
C29 0.023(2) 0.025(3) 0.038(3) 0.002(2) 0.0052(19) 0.006(2)
C30 0.022(2) 0.030(3) 0.023(2) 0.000(2) 0.0021(17) 0.004(2)
C31 0.021(2) 0.032(3) 0.042(3) -0.003(2) 0.002(2) 0.002(2)
C32 0.027(3) 0.040(3) 0.055(3) 0.003(3) 0.007(2) -0.005(2)
C33 0.039(3) 0.025(3) 0.057(3) 0.009(2) 0.004(2) -0.001(2)
C34 0.029(3) 0.027(3) 0.041(3) 0.002(2) 0.002(2) 0.007(2)
C35 0.024(2) 0.025(3) 0.025(2) 0.0003(19) 0.0014(18) 0.0037(19)
C36 0.025(2) 0.022(3) 0.040(3) -0.003(2) -0.001(2) 0.003(2)
C37 0.051(4) 0.046(4) 0.084(5) 0.017(4) -0.008(4) 0.014(3)
C38 0.0415(10) 0.0426(11) 0.0764(14) -0.0015(10) 0.0091(9) 0.0068(9)
C39 0.0415(10) 0.0426(11) 0.0764(14) -0.0015(10) 0.0091(9) 0.0068(9)
C40 0.0415(10) 0.0426(11) 0.0764(14) -0.0015(10) 0.0091(9) 0.0068(9)
C41 0.0415(10) 0.0426(11) 0.0764(14) -0.0015(10) 0.0091(9) 0.0068(9)
C42 0.0415(10) 0.0426(11) 0.0764(14) -0.0015(10) 0.0091(9) 0.0068(9)
C43 0.0415(10) 0.0426(11) 0.0764(14) -0.0015(10) 0.0091(9) 0.0068(9)
C44 0.0415(10) 0.0426(11) 0.0764(14) -0.0015(10) 0.0091(9) 0.0068(9)
C45 0.0415(10) 0.0426(11) 0.0764(14) -0.0015(10) 0.0091(9) 0.0068(9)
C46 0.0415(10) 0.0426(11) 0.0764(14) -0.0015(10) 0.0091(9) 0.0068(9)
C47 0.0415(10) 0.0426(11) 0.0764(14) -0.0015(10) 0.0091(9) 0.0068(9)
C48 0.028(3) 0.030(3) 0.043(3) 0.004(2) 0.002(2) 0.004(2)

loop_
_atom_type_symbol
_atom_type_description
_atom_type_scat_dispersion_real
_atom_type_scat_dispersion_imag
_atom_type_scat_source
C C 0.0033 0.0016 'International Tables Vol C Tables 4.2.6.8 and 6.1.1.4'
H H 0.0000 0.0000 'International Tables Vol C Tables 4.2.6.8 and 6.1.1.4'
N N 0.0061 0.0033 'International Tables Vol C Tables 4.2.6.8 and 6.1.1.4'
O O 0.0106 0.0060 'International Tables Vol C Tables 4.2.6.8 and 6.1.1.4'
Zn Zn 0.2839 1.4301 'International Tables Vol C Tables 4.2.6.8 and 6.1.1.4'

loop_
_geom_angle_atom_site_label_1
_geom_angle_atom_site_label_2
_geom_angle_atom_site_label_3
_geom_angle
_geom_angle_site_symmetry_1
_geom_angle_site_symmetry_3
O3 Zn1 O1 98.46(13) . .
O3 Zn1 N2 102.51(14) . 4_566
O1 Zn1 N2 120.80(15) . 4_566
O3 Zn1 N1 102.31(14) . .
O1 Zn1 N1 128.56(14) . .
N2 Zn1 N1 99.76(14) 4_566 .
O3 Zn1 O2 158.51(12) . .
O1 Zn1 O2 60.22(13) . .
N2 Zn1 O2 91.96(14) 4_566 .
N1 Zn1 O2 90.60(14) . .
O3 Zn1 C25 128.76(15) . .
O1 Zn1 C25 30.39(15) . .
N2 Zn1 C25 108.74(16) 4_566 .
N1 Zn1 C25 110.90(15) . .
O2 Zn1 C25 29.84(14) . .
O9 Zn2 O4 114.37(14) 3_566 .
O9 Zn2 O6 104.30(19) 3_566 .
O4 Zn2 O6 112.50(16) . .
O9 Zn2 N4 100.50(16) 3_566 2_755
O4 Zn2 N4 106.43(14) . 2_755
O6 Zn2 N4 118.4(2) . 2_755
C25 O1 Zn1 95.9(3) . .
C25 O2 Zn1 84.1(3) . .
Zn1 O3 HW1 118.7 . .
Zn1 O3 HW2 112.9 . .
HW1 O3 HW2 111.1 . .
C36 O4 Zn2 108.5(3) . .
C37 O6 Zn2 110.4(5) . .
C48 O9 Zn2 136.8(3) . 3_566
C1 N1 C5 116.9(4) . .
C1 N1 Zn1 119.9(3) . .
C5 N1 Zn1 122.3(3) . .
C7 N2 C11 116.8(4) . .
C7 N2 Zn1 115.4(3) . 4_565
C11 N2 Zn1 127.4(3) . 4_565
C17 N3 C13 115.9(4) . .
C19 N4 C23 116.8(4) . .
C19 N4 Zn2 123.0(3) . 2_745
C23 N4 Zn2 120.0(3) . 2_745
N1 C1 C2 123.2(4) . .
N1 C1 H1A 118.4 . .
C2 C1 H1A 118.4 . .
C1 C2 C3 119.7(4) . .
C1 C2 H2A 120.2 . .
C3 C2 H2A 120.2 . .
C4 C3 C2 117.4(4) . .
C4 C3 C6 122.6(4) . .
C2 C3 C6 119.9(4) . .
C3 C4 C5 119.6(4) . .
C3 C4 H4B 120.2 . .
C5 C4 H4B 120.2 . .
N1 C5 C4 123.2(4) . .
N1 C5 H5A 118.4 . .
C4 C5 H5A 118.4 . .
C3 C6 C12 121.2(4) . .
C3 C6 C24 123.1(4) . .
C12 C6 C24 88.0(3) . .
C3 C6 H6A 107.5 . .
C12 C6 H6A 107.5 . .
C24 C6 H6A 107.5 . .
N2 C7 C8 123.5(5) . .
N2 C7 H7A 118.2 . .
C8 C7 H7A 118.2 . .
C7 C8 C9 120.5(5) . .
C7 C8 H8A 119.7 . .
C9 C8 H8A 119.7 . .
C10 C9 C8 116.0(4) . .
C10 C9 C12 122.9(4) . .
C8 C9 C12 121.1(4) . .
C9 C10 C11 120.5(4) . .
C9 C10 H10A 119.8 . .
C11 C10 H10A 119.8 . .
N2 C11 C10 122.7(4) . .
N2 C11 H11A 118.7 . .
C10 C11 H11A 118.7 . .
C9 C12 C6 117.4(4) . .
C9 C12 C18 120.4(4) . .
C6 C12 C18 86.8(3) . .
C9 C12 H12A 110.1 . .
C6 C12 H12A 110.1 . .
C18 C12 H12A 110.1 . .
N3 C13 C14 124.0(5) . .
N3 C13 H13A 118.0 . .
C14 C13 H13A 118.0 . .
C15 C14 C13 119.5(5) . .
C15 C14 H14A 120.2 . .
C13 C14 H14A 120.2 . .
C14 C15 C16 116.4(4) . .
C14 C15 C18 123.1(4) . .
C16 C15 C18 120.4(4) . .
C17 C16 C15 120.4(5) . .
C17 C16 H16A 119.8 . .
C15 C16 H16A 119.8 . .
N3 C17 C16 123.7(5) . .
N3 C17 H17A 118.2 . .
C16 C17 H17A 118.2 . .
C15 C18 C24 118.0(4) . .
C15 C18 C12 124.3(4) . .
C24 C18 C12 87.5(3) . .
C15 C18 H18A 108.4 . .
C24 C18 H18A 108.4 . .
C12 C18 H18A 108.4 . .
N4 C19 C20 123.3(4) . .
N4 C19 H19A 118.4 . .
C20 C19 H19A 118.4 . .
C19 C20 C21 120.2(4) . .
C19 C20 H20A 119.9 . .
C21 C20 H20A 119.9 . .
C20 C21 C22 116.5(4) . .
C20 C21 C24 122.7(4) . .
C22 C21 C24 120.8(4) . .
C23 C22 C21 119.9(4) . .
C23 C22 H22A 120.0 . .
C21 C22 H22A 120.0 . .
N4 C23 C22 123.2(4) . .
N4 C23 H23A 118.4 . .
C22 C23 H23A 118.4 . .
C21 C24 C18 120.7(4) . .
C21 C24 C6 118.6(4) . .
C18 C24 C6 86.1(3) . .
C21 C24 H24A 109.8 . .
C18 C24 H24A 109.8 . .
C6 C24 H24A 109.8 . .
O2 C25 O1 119.8(4) . .
O2 C25 C26 118.2(5) . .
O1 C25 C26 122.0(4) . .
O2 C25 Zn1 66.1(3) . .
O1 C25 Zn1 53.7(2) . .
C26 C25 Zn1 175.2(4) . .
C27 C26 C35 118.9(4) . .
C27 C26 C25 115.5(4) . .
C35 C26 C25 125.6(4) . .
C26 C27 C28 122.0(5) . .
C26 C27 H27A 119.0 . .
C28 C27 H27A 119.0 . .
C29 C28 C27 121.1(5) . .
C29 C28 H28A 119.4 . .
C27 C28 H28A 119.4 . .
C28 C29 C30 119.5(4) . .
C28 C29 C36 117.4(4) . .
C30 C29 C36 123.0(4) . .
C31 C30 C29 121.0(4) . .
C31 C30 C35 119.1(4) . .
C29 C30 C35 119.9(4) . .
C32 C31 C30 121.4(4) . .
C32 C31 H31A 119.3 . .
C30 C31 H31A 119.3 . .
C31 C32 C33 119.2(5) . .
C31 C32 H32A 120.4 . .
C33 C32 H32A 120.4 . .
C34 C33 C32 121.7(5) . .
C34 C33 H33A 119.2 . .
C32 C33 H33A 119.2 . .
C33 C34 C35 121.1(4) . .
C33 C34 H34A 119.4 . .
C35 C34 H34A 119.4 . .
C34 C35 C26 124.0(4) . .
C34 C35 C30 117.5(4) . .
C26 C35 C30 118.5(4) . .
O5 C36 O4 124.2(4) . .
O5 C36 C29 117.5(4) . .
O4 C36 C29 118.2(4) . .
O6 C37 O7 126.6(7) . .
O6 C37 C38 115.8(6) . .
O7 C37 C38 117.6(7) . .
C39 C38 C47 119.0(6) . .
C39 C38 C37 115.5(6) . .
C47 C38 C37 125.4(6) . .
C38 C39 C40 121.4(6) . .
C38 C39 H39A 119.3 . .
C40 C39 H39A 119.3 . .
C41 C40 C39 121.6(6) . .
C41 C40 H40A 119.2 . .
C39 C40 H40A 119.2 . .
C40 C41 C43 120.1(6) . .
C40 C41 C48 117.9(5) . .
C43 C41 C48 122.0(5) . .
C44 C42 C43 119.6(6) . .
C44 C42 H42A 120.2 . .
C43 C42 H42A 120.2 . .
C42 C43 C41 121.0(6) . .
C42 C43 C47 120.4(6) . .
C41 C43 C47 118.5(6) . .
C42 C44 C45 118.8(6) . .
C42 C44 H44A 120.6 . .
C45 C44 H44A 120.6 . .
C46 C45 C44 122.0(6) . .
C46 C45 H45A 119.0 . .
C44 C45 H45A 119.0 . .
C45 C46 C47 121.6(6) . .
C45 C46 H46A 119.2 . .
C47 C46 H46A 119.2 . .
C46 C47 C38 123.3(6) . .
C46 C47 C43 117.4(6) . .
C38 C47 C43 119.1(6) . .
O8 C48 O9 120.5(5) . .
O8 C48 C41 121.0(5) . .
O9 C48 C41 118.4(5) . .

loop_
_geom_bond_atom_site_label_1
_geom_bond_atom_site_label_2
_geom_bond_distance
_geom_bond_site_symmetry_2
Zn1 O3 1.997(3) .
Zn1 O1 2.024(3) .
Zn1 N2 2.046(4) 4_566
Zn1 N1 2.053(4) .
Zn1 O2 2.295(4) .
Zn1 C25 2.497(5) .
Zn2 O9 1.969(3) 3_566
Zn2 O4 1.988(3) .
Zn2 O6 1.998(5) .
Zn2 N4 2.058(4) 2_755
O1 C25 1.270(6) .
O2 C25 1.249(6) .
O3 HW1 0.8499 .
O3 HW2 0.8500 .
O4 C36 1.273(6) .
O5 C36 1.236(6) .
O6 C37 1.223(8) .
O7 C37 1.250(8) .
O8 C48 1.240(6) .
O9 C48 1.262(6) .
O9 Zn2 1.969(3) 3_566
N1 C1 1.337(6) .
N1 C5 1.341(6) .
N2 C7 1.336(6) .
N2 C11 1.336(6) .
N2 Zn1 2.046(4) 4_565
N3 C17 1.328(7) .
N3 C13 1.330(7) .
N4 C19 1.336(6) .
N4 C23 1.342(6) .
N4 Zn2 2.058(4) 2_745
C1 C2 1.376(6) .
C1 H1A 0.9400 .
C2 C3 1.387(6) .
C2 H2A 0.9400 .
C3 C4 1.379(6) .
C3 C6 1.489(6) .
C4 C5 1.379(7) .
C4 H4B 0.9400 .
C5 H5A 0.9400 .
C6 C12 1.543(6) .
C6 C24 1.565(6) .
C6 H6A 0.9900 .
C7 C8 1.362(7) .
C7 H7A 0.9400 .
C8 C9 1.388(6) .
C8 H8A 0.9400 .
C9 C10 1.380(6) .
C9 C12 1.507(6) .
C10 C11 1.385(6) .
C10 H10A 0.9400 .
C11 H11A 0.9400 .
C12 C18 1.561(6) .
C12 H12A 0.9900 .
C13 C14 1.391(7) .
C13 H13A 0.9400 .
C14 C15 1.373(7) .
C14 H14A 0.9400 .
C15 C16 1.381(7) .
C15 C18 1.500(6) .
C16 C17 1.376(7) .
C16 H16A 0.9400 .
C17 H17A 0.9400 .
C18 C24 1.560(6) .
C18 H18A 0.9900 .
C19 C20 1.375(7) .
C19 H19A 0.9400 .
C20 C21 1.381(6) .
C20 H20A 0.9400 .
C21 C22 1.396(6) .
C21 C24 1.491(6) .
C22 C23 1.371(7) .
C22 H22A 0.9400 .
C23 H23A 0.9400 .
C24 H24A 0.9900 .
C25 C26 1.505(6) .
C26 C27 1.376(7) .
C26 C35 1.434(6) .
C27 C28 1.400(7) .
C27 H27A 0.9400 .
C28 C29 1.360(7) .
C28 H28A 0.9400 .
C29 C30 1.424(7) .
C29 C36 1.511(6) .
C30 C31 1.413(6) .
C30 C35 1.438(6) .
C31 C32 1.361(7) .
C31 H31A 0.9400 .
C32 C33 1.403(7) .
C32 H32A 0.9400 .
C33 C34 1.357(7) .
C33 H33A 0.9400 .
C34 C35 1.415(7) .
C34 H34A 0.9400 .
C37 C38 1.535(8) .
C38 C39 1.359(8) .
C38 C47 1.441(8) .
C39 C40 1.393(8) .
C39 H39A 0.9400 .
C40 C41 1.359(8) .
C40 H40A 0.9400 .
C41 C43 1.415(8) .
C41 C48 1.498(8) .
C42 C44 1.371(8) .
C42 C43 1.410(8) .
C42 H42A 0.9400 .
C43 C47 1.433(8) .
C44 C45 1.431(8) .
C44 H44A 0.9400 .
C45 C46 1.318(8) .
C45 H45A 0.9400 .
C46 C47 1.402(9) .
C46 H46A 0.9400 .

loop_
_geom_hbond_atom_site_label_D
_geom_hbond_atom_site_label_H
_geom_hbond_atom_site_label_A
_geom_hbond_distance_DH
_geom_hbond_distance_HA
_geom_hbond_distance_DA
_geom_hbond_angle_DHA
_geom_hbond_site_symmetry_A
O3 HW1 N3 0.85 1.94 2.776(5) 168.0 2_845
O3 HW2 O8 0.85 1.73 2.575(5) 173.6 4_665
